data_4318618
loop_
_publ_author_name
'Takashi Komuro'
'Hiroyuki Kawaguchi'
'Kazuyuki Tatsumi'

_publ_contact_author_address
;
Research Center for Materials Science, and Department of Chemistry, 
Graduate School of Science, Nagoya University, Furo-cho, Chikusa-ku, 
Nagoya 464-8602, Japan,
;
_publ_contact_author_email ' i45100a@nucc.cc.nagoya-u.ac.jp'
_publ_contact_author_fax ' +81-52-789-2943'
_publ_contact_author_name ' Kazuyuki Tatsumi'
_publ_section_title
;
 Synthesis and Reactions of Triphenylsilanethiolato Complexes of
 Manganese(II), Iron(II), Cobalt(II), and Nickel(II)
;
_journal_name_full 'Inorganic Chemistry'
_journal_page_first 5083
_journal_page_last 5090
_journal_paper_doi 10.1021/ic025715c
_journal_volume 41
_journal_year 2002
_chemical_formula_moiety 'C48 H66 Fe2 N2 S2 Si6 '
_chemical_formula_sum 'C48 H66 Fe2 N2 S2 Si6'
_chemical_formula_weight 1015.39
_space_group_IT_number 14
_symmetry_cell_setting monoclinic
_symmetry_Int_Tables_number 14
_symmetry_space_group_name_Hall '-P 2yn'
_symmetry_space_group_name_H-M 'P 1 21/n 1'
_cell_angle_alpha 90
_cell_angle_beta 114.055(2)
_cell_angle_gamma 90
_cell_formula_units_Z 2
_cell_length_a 12.1281(7)
_cell_length_b 16.2285(3)
_cell_length_c 15.2438(5)
_cell_measurement_temperature 193.2
_cell_volume 2739.74(19)
_computing_cell_refinement CrystalClear
_computing_data_collection CrystalClear
_computing_data_reduction CrystalStructure
_computing_publication_material 'CrystalStructure Ver. 2.00'
_computing_structure_refinement CRYSTALS
_computing_structure_solution SHELXS97
_diffrn_measurement_device_type 'Quantum CCD/Rigaku AFC7'
_diffrn_measurement_method \w
_diffrn_radiation_type 'Mo K\a'
_diffrn_radiation_wavelength 0.7107
_diffrn_reflns_limit_h_max 15
_diffrn_reflns_limit_h_min 0
_diffrn_reflns_limit_k_max 20
_diffrn_reflns_limit_k_min 0
_diffrn_reflns_limit_l_max 18
_diffrn_reflns_limit_l_min -19
_diffrn_reflns_number 6518
_exptl_absorpt_coefficient_mu 0.768
_exptl_absorpt_correction_type none
_exptl_crystal_colour lemonyellow
_exptl_crystal_density_diffrn 1.231
_exptl_crystal_density_method 'not measured'
_exptl_crystal_description unknown
_exptl_crystal_size_max 0.250
_exptl_crystal_size_mid 0.200
_exptl_crystal_size_min 0.100
_refine_diff_density_max 1.25
_refine_diff_density_min -0.44
_refine_ls_extinction_method none
_refine_ls_goodness_of_fit_ref 1.040
_refine_ls_hydrogen_treatment refall
_refine_ls_number_parameters 304
_refine_ls_number_reflns 3591
_refine_ls_R_factor_gt 0.0510
_refine_ls_shift/su_max 0.0000
_refine_ls_structure_factor_coef F
_refine_ls_weighting_details 'w = 1/[\s^2^(Fo) + 0.00031|Fo|^2^]'
_refine_ls_weighting_scheme calc
_refine_ls_wR_factor_ref 0.0750
_reflns_number_gt 3591
_reflns_number_total 0
_reflns_threshold_expression F^2^>2.0\s(F^2^)
_cod_data_source_file ic025715c_s1_01.cif
_cod_data_source_block {Fe[N(SiMe3)2](SSiPh3)}2
_cod_original_cell_volume 2739.7(2)
_cod_original_formula_sum 'C48 H66 Fe2 N2 S2 Si6 '
_cod_database_code 4318618

loop_
_symmetry_equiv_pos_as_xyz
x,y,z
1/2-x,1/2+y,1/2-z
-x,-y,-z
1/2+x,1/2-y,1/2+z

loop_
_atom_site_label
_atom_site_type_symbol
_atom_site_fract_x
_atom_site_fract_y
_atom_site_fract_z
_atom_site_U_iso_or_equiv
_atom_site_adp_type
_atom_site_occupancy
_atom_site_calc_flag
_atom_site_refinement_flags
_atom_site_disorder_assembly
_atom_site_disorder_group
Fe(1) Fe 0.97328(6) 0.05357(4) 0.91440(4) 0.0314(2) Uani 1.00 d . . .
S(1) S 1.0337(1) 0.09041(6) 1.07580(7) 0.0317(3) Uani 1.00 d . . .
Si(1) Si 0.8798(1) 0.14403(7) 1.09152(8) 0.0317(3) Uani 1.00 d . . .
Si(2) Si 1.0611(1) 0.18343(8) 0.8049(1) 0.0419(4) Uani 1.00 d . . .
Si(3) Si 0.8014(1) 0.12132(8) 0.71972(9) 0.0347(3) Uani 1.00 d . . .
N(1) N 0.9455(3) 0.1258(2) 0.8101(3) 0.0321(9) Uani 1.00 d . . .
C(1) C 1.1414(7) 0.1277(5) 0.7420(5) 0.082(2) Uani 1.00 d . . .
C(2) C 1.0067(6) 0.2841(4) 0.7409(5) 0.069(2) Uani 1.00 d . . .
C(3) C 1.1747(5) 0.2100(4) 0.9276(4) 0.057(2) Uani 1.00 d . . .
C(4) C 0.8051(6) 0.1092(4) 0.5988(4) 0.056(2) Uani 1.00 d . . .
C(5) C 0.7173(5) 0.0304(3) 0.7377(4) 0.046(1) Uani 1.00 d . . .
C(6) C 0.7118(5) 0.2148(4) 0.7182(5) 0.056(2) Uani 1.00 d . . .
C(7) C 0.8831(4) 0.2567(3) 1.0656(3) 0.033(1) Uani 1.00 d . . .
C(8) C 0.8988(5) 0.2841(3) 0.9856(4) 0.044(1) Uani 1.00 d . . .
C(9) C 0.9002(5) 0.3673(3) 0.9659(4) 0.054(2) Uani 1.00 d . . .
C(10) C 0.8878(5) 0.4248(3) 1.0267(4) 0.052(2) Uani 1.00 d . . .
C(11) C 0.8713(6) 0.3983(3) 1.1070(5) 0.061(2) Uani 1.00 d . . .
C(12) C 0.8685(5) 0.3153(3) 1.1260(4) 0.048(1) Uani 1.00 d . . .
C(13) C 0.7318(4) 0.1001(3) 1.0069(3) 0.040(1) Uani 1.00 d . . .
C(14) C 0.7105(5) 0.0161(3) 0.9960(4) 0.054(2) Uani 1.00 d . . .
C(15) C 0.5995(6) -0.0151(4) 0.9353(5) 0.068(2) Uani 1.00 d . . .
C(16) C 0.5063(6) 0.0390(5) 0.8845(5) 0.079(2) Uani 1.00 d . . .
C(17) C 0.5255(6) 0.1214(5) 0.8933(5) 0.072(2) Uani 1.00 d . . .
C(18) C 0.6367(5) 0.1526(4) 0.9533(4) 0.054(2) Uani 1.00 d . . .
C(19) C 0.9043(4) 0.1269(3) 1.2191(3) 0.036(1) Uani 1.00 d . . .
C(20) C 0.8065(5) 0.1125(3) 1.2436(4) 0.052(2) Uani 1.00 d . . .
C(21) C 0.8256(6) 0.1010(4) 1.3393(5) 0.069(2) Uani 1.00 d . . .
C(22) C 0.9407(6) 0.1023(4) 1.4107(4) 0.064(2) Uani 1.00 d . . .
C(23) C 1.0378(5) 0.1165(4) 1.3885(4) 0.054(2) Uani 1.00 d . . .
C(24) C 1.0188(5) 0.1280(3) 1.2933(3) 0.045(1) Uani 1.00 d . . .
H(1) H 1.1749(7) 0.0768(5) 0.7757(5) 0.097(3) Uiso 1.00 calc . . .
H(2) H 1.0849(7) 0.1153(5) 0.6769(5) 0.097(3) Uiso 1.00 calc . . .
H(3) H 1.2061(7) 0.1620(5) 0.7403(5) 0.097(3) Uiso 1.00 calc . . .
H(4) H 1.0751(6) 0.3143(4) 0.7398(5) 0.081(3) Uiso 1.00 calc . . .
H(5) H 0.9489(6) 0.2739(4) 0.6755(5) 0.081(3) Uiso 1.00 calc . . .
H(6) H 0.9686(6) 0.3161(4) 0.7745(5) 0.081(3) Uiso 1.00 calc . . .
H(7) H 1.2082(5) 0.1597(4) 0.9629(4) 0.068(2) Uiso 1.00 calc . . .
H(8) H 1.2390(5) 0.2424(4) 0.9224(4) 0.068(2) Uiso 1.00 calc . . .
H(9) H 1.1360(5) 0.2415(4) 0.9611(4) 0.068(2) Uiso 1.00 calc . . .
H(10) H 0.7230(6) 0.1069(4) 0.5501(4) 0.065(2) Uiso 1.00 calc . . .
H(11) H 0.8468(6) 0.1556(4) 0.5861(4) 0.065(2) Uiso 1.00 calc . . .
H(12) H 0.8469(6) 0.0586(4) 0.5974(4) 0.065(2) Uiso 1.00 calc . . .
H(13) H 0.7114(5) 0.0351(3) 0.7991(4) 0.054(2) Uiso 1.00 calc . . .
H(14) H 0.6368(5) 0.0284(3) 0.6866(4) 0.054(2) Uiso 1.00 calc . . .
H(15) H 0.7606(5) -0.0196(3) 0.7368(4) 0.054(2) Uiso 1.00 calc . . .
H(16) H 0.7520(5) 0.2630(4) 0.7075(5) 0.066(2) Uiso 1.00 calc . . .
H(17) H 0.6318(5) 0.2102(4) 0.6668(5) 0.066(2) Uiso 1.00 calc . . .
H(18) H 0.7049(5) 0.2202(4) 0.7791(5) 0.066(2) Uiso 1.00 calc . . .
H(19) H 0.9076(5) 0.2439(3) 0.9419(4) 0.053(2) Uiso 1.00 calc . . .
H(20) H 0.9110(5) 0.3852(3) 0.9092(4) 0.064(2) Uiso 1.00 calc . . .
H(21) H 0.8888(5) 0.4832(3) 1.0136(4) 0.060(2) Uiso 1.00 calc . . .
H(22) H 0.8632(6) 0.4385(3) 1.1510(5) 0.072(2) Uiso 1.00 calc . . .
H(23) H 0.8559(5) 0.2980(3) 1.1822(4) 0.058(2) Uiso 1.00 calc . . .
H(24) H 0.7753(5) -0.0214(3) 1.0325(4) 0.065(2) Uiso 1.00 calc . . .
H(25) H 0.5866(6) -0.0742(4) 0.9278(5) 0.081(3) Uiso 1.00 calc . . .
H(26) H 0.4277(6) 0.0176(5) 0.8424(5) 0.087(3) Uiso 1.00 calc . . .
H(27) H 0.4597(6) 0.1588(5) 0.8588(5) 0.083(2) Uiso 1.00 calc . . .
H(28) H 0.6507(5) 0.2116(4) 0.9567(4) 0.064(2) Uiso 1.00 calc . . .
H(29) H 0.7254(5) 0.1109(3) 1.1934(4) 0.061(2) Uiso 1.00 calc . . .
H(30) H 0.7573(6) 0.0909(4) 1.3554(5) 0.083(3) Uiso 1.00 calc . . .
H(31) H 0.9530(6) 0.0943(4) 1.4771(4) 0.073(2) Uiso 1.00 calc . . .
H(32) H 1.1190(5) 0.1180(4) 1.4388(4) 0.062(2) Uiso 1.00 calc . . .
H(33) H 1.0878(5) 0.1371(3) 1.2777(3) 0.053(2) Uiso 1.00 calc . . .

loop_
_atom_site_aniso_label
_atom_site_aniso_U_11
_atom_site_aniso_U_22
_atom_site_aniso_U_33
_atom_site_aniso_U_12
_atom_site_aniso_U_13
_atom_site_aniso_U_23
Fe(1) 0.0375(4) 0.0295(3) 0.0261(3) 0.0009(2) 0.0144(3) 0.0034(3)
S(1) 0.0374(6) 0.0284(5) 0.0284(5) 0.0019(4) 0.0141(5) -0.0004(4)
Si(1) 0.0335(6) 0.0334(6) 0.0277(6) 0.0013(5) 0.0131(5) 0.0003(5)
Si(2) 0.0409(7) 0.0415(7) 0.0433(8) -0.0039(6) 0.0205(6) 0.0079(6)
Si(3) 0.0360(7) 0.0392(7) 0.0281(6) 0.0016(5) 0.0105(5) 0.0033(5)
N(1) 0.034(2) 0.035(2) 0.028(2) 0.001(1) 0.013(2) 0.006(1)
C(1) 0.069(4) 0.097(5) 0.077(5) -0.006(4) 0.049(4) -0.002(4)
C(2) 0.076(4) 0.050(3) 0.076(4) -0.011(3) 0.029(4) 0.025(3)
C(3) 0.054(3) 0.054(3) 0.062(4) -0.014(3) 0.018(3) 0.006(3)
C(4) 0.065(4) 0.064(3) 0.034(3) -0.005(2) 0.020(3) 0.000(3)
C(5) 0.034(3) 0.057(3) 0.042(3) -0.008(2) 0.007(2) 0.005(2)
C(6) 0.041(3) 0.063(3) 0.060(4) 0.011(3) 0.012(3) 0.000(3)
C(7) 0.028(2) 0.039(2) 0.032(2) 0.007(2) 0.009(2) 0.001(2)
C(8) 0.052(3) 0.041(3) 0.040(3) 0.005(2) 0.020(2) 0.002(2)
C(9) 0.062(3) 0.049(3) 0.050(3) 0.002(2) 0.023(3) 0.017(3)
C(10) 0.050(3) 0.032(3) 0.069(4) 0.005(2) 0.012(3) 0.004(2)
C(11) 0.070(4) 0.043(3) 0.068(4) 0.011(3) 0.025(3) -0.009(3)
C(12) 0.054(3) 0.043(3) 0.048(3) 0.008(2) 0.026(3) 0.000(2)
C(13) 0.037(2) 0.050(3) 0.030(2) -0.010(2) 0.017(2) -0.003(2)
C(14) 0.051(3) 0.054(3) 0.056(3) -0.010(3) 0.028(3) -0.004(2)
C(15) 0.062(4) 0.083(4) 0.057(4) -0.034(3) 0.029(3) -0.023(3)
C(16) 0.056(4) 0.118(6) 0.042(3) -0.032(4) 0.010(3) 0.001(4)
C(17) 0.045(3) 0.089(5) 0.074(5) -0.007(4) -0.008(3) 0.022(3)
C(18) 0.042(3) 0.058(3) 0.060(4) -0.004(3) 0.003(3) 0.016(3)
C(19) 0.041(2) 0.035(2) 0.031(2) 0.005(2) 0.017(2) -0.001(2)
C(20) 0.050(3) 0.059(3) 0.045(3) 0.003(2) 0.026(3) 0.001(2)
C(21) 0.068(4) 0.076(4) 0.064(4) 0.002(3) 0.049(3) 0.003(3)
C(22) 0.080(4) 0.065(3) 0.039(3) 0.016(2) 0.035(3) 0.009(3)
C(23) 0.053(3) 0.068(4) 0.034(3) 0.009(2) 0.014(2) 0.003(3)
C(24) 0.045(3) 0.055(3) 0.031(2) 0.000(2) 0.016(2) 0.000(2)

loop_
_atom_type_symbol
_atom_type_description
_atom_type_scat_dispersion_real
_atom_type_scat_dispersion_imag
_atom_type_scat_source
C C 0.003 0.002
;International Tables for Crystallography
(1992, Vol. C, Tables 4.2.6.8 and 6.1.1.1)
;
H H 0.000 0.000
;International Tables for Crystallography
(1992, Vol. C, Table 6.1.1.2)
;
Si Si 0.082 0.070
;International Tables for Crystallography
(1992, Vol. C, Tables 4.2.6.8 and 6.1.1.1)
;
S S 0.125 0.123
;International Tables for Crystallography
(1992, Vol. C, Tables 4.2.6.8 and 6.1.1.1)
;
Fe Fe 0.346 0.844
;International Tables for Crystallography
(1992, Vol. C, Tables 4.2.6.8 and 6.1.1.1)
;
N N 0.006 0.003
;International Tables for Crystallography
(1992, Vol. C, Tables 4.2.6.8 and 6.1.1.1)
;

loop_
_geom_angle_atom_site_label_1
_geom_angle_atom_site_label_2
_geom_angle_atom_site_label_3
_geom_angle
_geom_angle_site_symmetry_1
_geom_angle_site_symmetry_2
_geom_angle_site_symmetry_3
_geom_angle_publ_flag
S(1) Fe(1) S(1) 101.04(4) . . 2_757 yes
S(1) Fe(1) N(1) 126.7(1) . . . yes
S(1) Fe(1) N(1) 132.2(1) 2_757 . . yes
Fe(1) S(1) Fe(1) 78.96(4) . . 2_757 yes
Fe(1) S(1) Si(1) 107.76(5) . . . yes
Fe(1) S(1) Si(1) 109.81(6) 2_757 . . yes
S(1) Si(1) C(7) 106.0(2) . . . yes
S(1) Si(1) C(13) 113.5(2) . . . yes
S(1) Si(1) C(19) 106.2(2) . . . yes
C(7) Si(1) C(13) 108.9(2) . . . yes
C(7) Si(1) C(19) 110.9(2) . . . yes
C(13) Si(1) C(19) 111.3(2) . . . yes
N(1) Si(2) C(1) 111.6(3) . . . yes
N(1) Si(2) C(2) 112.2(3) . . . yes
N(1) Si(2) C(3) 111.3(3) . . . yes
C(1) Si(2) C(2) 107.6(4) . . . yes
C(1) Si(2) C(3) 107.6(3) . . . yes
C(2) Si(2) C(3) 106.3(3) . . . yes
N(1) Si(3) C(4) 111.5(3) . . . yes
N(1) Si(3) C(5) 110.4(2) . . . yes
N(1) Si(3) C(6) 111.8(2) . . . yes
C(4) Si(3) C(5) 107.1(3) . . . yes
C(4) Si(3) C(6) 108.7(3) . . . yes
C(5) Si(3) C(6) 107.0(3) . . . yes
Fe(1) N(1) Si(2) 120.5(2) . . . yes
Fe(1) N(1) Si(3) 114.8(2) . . . yes
Si(2) N(1) Si(3) 124.5(2) . . . yes
Si(1) C(7) C(8) 121.5(4) . . . yes
Si(1) C(7) C(12) 120.6(4) . . . yes
C(8) C(7) C(12) 117.8(4) . . . yes
C(7) C(8) C(9) 121.6(5) . . . yes
C(8) C(9) C(10) 120.2(6) . . . yes
C(9) C(10) C(11) 118.9(5) . . . yes
C(10) C(11) C(12) 120.9(6) . . . yes
C(7) C(12) C(11) 120.6(6) . . . yes
Si(1) C(13) C(14) 122.5(3) . . . yes
Si(1) C(13) C(18) 120.0(4) . . . yes
C(14) C(13) C(18) 117.5(4) . . . yes
C(13) C(14) C(15) 121.7(5) . . . yes
C(14) C(15) C(16) 119.3(6) . . . yes
C(15) C(16) C(17) 120.0(6) . . . yes
C(16) C(17) C(18) 120.7(6) . . . yes
C(13) C(18) C(17) 120.9(6) . . . yes
Si(1) C(19) C(20) 120.7(3) . . . yes
Si(1) C(19) C(24) 121.9(4) . . . yes
C(20) C(19) C(24) 117.3(5) . . . yes
C(19) C(20) C(21) 120.3(5) . . . yes
C(20) C(21) C(22) 120.6(7) . . . yes
C(21) C(22) C(23) 120.2(6) . . . yes
C(22) C(23) C(24) 119.2(5) . . . yes
C(19) C(24) C(23) 122.4(6) . . . yes

loop_
_geom_bond_atom_site_label_1
_geom_bond_atom_site_label_2
_geom_bond_distance
_geom_bond_site_symmetry_1
_geom_bond_site_symmetry_2
_geom_bond_publ_flag
Fe(1) S(1) 2.341(1) . . yes
Fe(1) S(1) 2.345(1) . 2_757 yes
Fe(1) N(1) 1.892(4) . . yes
S(1) Si(1) 2.160(2) . . yes
Si(1) C(7) 1.874(4) . . yes
Si(1) C(13) 1.873(4) . . yes
Si(1) C(19) 1.864(5) . . yes
Si(2) N(1) 1.714(4) . . yes
Si(2) C(1) 1.857(9) . . yes
Si(2) C(2) 1.879(6) . . yes
Si(2) C(3) 1.865(5) . . yes
Si(3) N(1) 1.730(3) . . yes
Si(3) C(4) 1.872(6) . . yes
Si(3) C(5) 1.877(6) . . yes
Si(3) C(6) 1.862(6) . . yes
C(7) C(8) 1.382(8) . . yes
C(7) C(12) 1.385(8) . . yes
C(8) C(9) 1.385(7) . . yes
C(9) C(10) 1.366(9) . . yes
C(10) C(11) 1.39(1) . . yes
C(11) C(12) 1.382(8) . . yes
C(13) C(14) 1.383(7) . . yes
C(13) C(18) 1.399(7) . . yes
C(14) C(15) 1.382(8) . . yes
C(15) C(16) 1.392(10) . . yes
C(16) C(17) 1.36(1) . . yes
C(17) C(18) 1.380(8) . . yes
C(19) C(20) 1.400(9) . . yes
C(19) C(24) 1.389(6) . . yes
C(20) C(21) 1.393(9) . . yes
C(21) C(22) 1.377(8) . . yes
C(22) C(23) 1.37(1) . . yes
C(23) C(24) 1.387(8) . . yes

loop_
_geom_contact_atom_site_label_1
_geom_contact_atom_site_label_2
_geom_contact_distance
_geom_contact_site_symmetry_1
_geom_contact_site_symmetry_2
_geom_contact_publ_flag
C(15) C(16) 3.49(1) . 2_657 ?

loop_
_geom_torsion_atom_site_label_1
_geom_torsion_atom_site_label_2
_geom_torsion_atom_site_label_3
_geom_torsion_atom_site_label_4
_geom_torsion
_geom_torsion_site_symmetry_1
_geom_torsion_site_symmetry_2
_geom_torsion_site_symmetry_3
_geom_torsion_site_symmetry_4
_geom_torsion_publ_flag
Fe(1) S(1) Fe(1) S(1) 0.0000(1) . . 2_757 2_757 yes
Fe(1) S(1) Fe(1) N(1) -177.9(2) . . 2_757 2_757 yes
Fe(1) S(1) Si(1) C(7) -88.0(1) . . . . yes
Fe(1) S(1) Si(1) C(13) 31.5(2) . . . . yes
Fe(1) S(1) Si(1) C(19) 154.0(1) . . . . yes
Fe(1) S(1) Fe(1) S(1) 0.0000(3) . 2_757 2_757 . yes
Fe(1) S(1) Fe(1) N(1) 178.1(2) . 2_757 2_757 2_757 yes
Fe(1) S(1) Si(1) C(7) 172.4(1) . 2_757 2_757 2_757 yes
Fe(1) S(1) Si(1) C(13) 52.9(2) . 2_757 2_757 2_757 yes
Fe(1) S(1) Si(1) C(19) -69.6(1) . 2_757 2_757 2_757 yes
Fe(1) N(1) Si(2) C(1) 89.6(3) . . . . yes
Fe(1) N(1) Si(2) C(2) -149.6(3) . . . . yes
Fe(1) N(1) Si(2) C(3) -30.6(3) . . . . yes
Fe(1) N(1) Si(3) C(4) -129.9(3) . . . . yes
Fe(1) N(1) Si(3) C(5) -10.9(3) . . . . yes
Fe(1) N(1) Si(3) C(6) 108.2(3) . . . . yes
S(1) Fe(1) S(1) Fe(1) 0.0000(2) . . 2_757 2_757 yes
S(1) Fe(1) S(1) Si(1) -105.07(6) . . 2_757 2_757 yes
S(1) Fe(1) N(1) Si(2) 63.6(3) . . . . yes
S(1) Fe(1) N(1) Si(3) -121.4(2) . . . . yes
S(1) Fe(1) S(1) Fe(1) 0.0000(1) . 2_757 2_757 . yes
S(1) Fe(1) S(1) Si(1) 107.46(7) . 2_757 2_757 2_757 yes
S(1) Fe(1) N(1) Si(2) 113.8(2) . 2_757 2_757 2_757 yes
S(1) Fe(1) N(1) Si(3) -61.2(3) . 2_757 2_757 2_757 yes
S(1) Si(1) C(7) C(8) 48.0(4) . . . . yes
S(1) Si(1) C(7) C(12) -132.7(3) . . . . yes
S(1) Si(1) C(13) C(14) 50.1(6) . . . . yes
S(1) Si(1) C(13) C(18) -131.4(5) . . . . yes
S(1) Si(1) C(19) C(20) -145.9(4) . . . . yes
S(1) Si(1) C(19) C(24) 34.1(4) . . . . yes
Si(1) S(1) Fe(1) N(1) 74.5(2) . . . . yes
Si(1) S(1) Fe(1) N(1) -72.8(2) . . 2_757 2_757 yes
Si(1) C(7) C(8) C(9) 179.4(4) . . . . yes
Si(1) C(7) C(12) C(11) 179.8(4) . . . . yes
Si(1) C(13) C(14) C(15) 178.0(6) . . . . yes
Si(1) C(13) C(18) C(17) -177.4(6) . . . . yes
Si(1) C(19) C(20) C(21) -179.0(4) . . . . yes
Si(1) C(19) C(24) C(23) 179.1(4) . . . . yes
Si(2) N(1) Si(3) C(4) 44.9(4) . . . . yes
Si(2) N(1) Si(3) C(5) 163.9(3) . . . . yes
Si(2) N(1) Si(3) C(6) -77.1(4) . . . . yes
Si(3) N(1) Si(2) C(1) -84.9(3) . . . . yes
Si(3) N(1) Si(2) C(2) 35.9(4) . . . . yes
Si(3) N(1) Si(2) C(3) 154.9(3) . . . . yes
C(7) Si(1) C(13) C(14) 167.9(5) . . . . yes
C(7) Si(1) C(13) C(18) -13.6(6) . . . . yes
C(7) Si(1) C(19) C(20) 99.4(4) . . . . yes
C(7) Si(1) C(19) C(24) -80.6(4) . . . . yes
C(7) C(8) C(9) C(10) 1.1(8) . . . . yes
C(7) C(12) C(11) C(10) 0.6(8) . . . . yes
C(8) C(7) Si(1) C(13) -74.5(4) . . . . yes
C(8) C(7) Si(1) C(19) 162.8(4) . . . . yes
C(8) C(7) C(12) C(11) -0.9(7) . . . . yes
C(8) C(9) C(10) C(11) -1.4(8) . . . . yes
C(9) C(8) C(7) C(12) 0.0(7) . . . . yes
C(9) C(10) C(11) C(12) 0.5(8) . . . . yes
C(12) C(7) Si(1) C(13) 104.8(4) . . . . yes
C(12) C(7) Si(1) C(19) -17.9(4) . . . . yes
C(13) Si(1) C(19) C(20) -22.0(5) . . . . yes
C(13) Si(1) C(19) C(24) 158.1(4) . . . . yes
C(13) C(14) C(15) C(16) 0(1) . . . . yes
C(13) C(18) C(17) C(16) 0(1) . . . . yes
C(14) C(13) Si(1) C(19) -69.6(6) . . . . yes
C(14) C(13) C(18) C(17) 1(1) . . . . yes
C(14) C(15) C(16) C(17) 1(1) . . . . yes
C(15) C(14) C(13) C(18) 0(1) . . . . yes
C(15) C(16) C(17) C(18) 0(1) . . . . yes
C(18) C(13) Si(1) C(19) 108.9(5) . . . . yes
C(19) C(20) C(21) C(22) -1.1(9) . . . . yes
C(19) C(24) C(23) C(22) 1.0(8) . . . . yes
C(20) C(19) C(24) C(23) -0.9(7) . . . . yes
C(20) C(21) C(22) C(23) 1.2(9) . . . . yes
C(21) C(20) C(19) C(24) 0.9(8) . . . . yes
C(21) C(22) C(23) C(24) -1.1(9) . . . . yes
C(21) C(22) C(23) C(24) -1.1(9) . . . . yes
